data_7115904
loop_
_publ_author_name
'Xu Liang'
'Soji Shimizu'
'Nagao Kobayashi'

_publ_section_title
;
 Sizeable red-shift of absorption and fluorescence of subporphyrazine
 induced by peripheral push and pull substitution
;
_journal_name_full Chem.Commun.
_journal_page_first 13781
_journal_paper_doi 10.1039/C4cc05943C
_journal_volume 50
_journal_year 2014
_chemical_formula_moiety 'C72 H24 B2 Cl2 F18 N18, C14H16'
_chemical_formula_sum 'C86 H40 B2 Cl2 F18 N18'
_chemical_formula_weight 1759.88
_chemical_name_systematic Tricyano-tris-p-trifluoromethylphenylsubporphyrazine
_space_group_IT_number 2
_symmetry_cell_setting triclinic
_symmetry_Int_Tables_number 2
_symmetry_space_group_name_Hall '-P 1'
_symmetry_space_group_name_H-M 'P -1'
_atom_sites_solution_hydrogens geom
_atom_sites_solution_primary direct
_atom_sites_solution_secondary difmap
_audit_creation_method SHELXL-97
_cell_angle_alpha 104.188(4)
_cell_angle_beta 91.911(4)
_cell_angle_gamma 91.436(4)
_cell_formula_units_Z 2
_cell_length_a 7.441(2)
_cell_length_b 17.725(5)
_cell_length_c 30.886(9)
_cell_measurement_reflns_used 9939
_cell_measurement_temperature 100(2)
_cell_measurement_theta_max 28.02
_cell_measurement_theta_min 2.37
_cell_volume 3944.8(19)
_computing_cell_refinement 'Bruker SAINT'
_computing_data_collection 'Bruker APEX2'
_computing_data_reduction 'Bruker SAINT'
_computing_molecular_graphics 'Yadokari-XG 2009 (Wakita,Nemoto et al., 2009)'
_computing_publication_material 'Yadokari-XG 2009 (Wakita,Nemoto et al., 2009)'
_computing_structure_refinement 'SHELXL-97 (Sheldrick, 2008)'
_computing_structure_solution 'SHELXS-97 (Sheldrick, 2008)'
_diffrn_ambient_temperature 100(2)
_diffrn_detector_area_resol_mean 8.333
_diffrn_measured_fraction_theta_full 0.973
_diffrn_measured_fraction_theta_max 0.973
_diffrn_measurement_device_type 'Bruker APEX-II CCD'
_diffrn_measurement_method '\f and \w scans'
_diffrn_radiation_monochromator 'Bruker Helios multilayered confocal mirror'
_diffrn_radiation_source 'Bruker TXS fine-focus rotating anode'
_diffrn_radiation_type MoK\a
_diffrn_radiation_wavelength 0.71073
_diffrn_reflns_av_R_equivalents 0.0389
_diffrn_reflns_av_sigmaI/netI 0.0526
_diffrn_reflns_limit_h_max 8
_diffrn_reflns_limit_h_min -8
_diffrn_reflns_limit_k_max 21
_diffrn_reflns_limit_k_min -21
_diffrn_reflns_limit_l_max 36
_diffrn_reflns_limit_l_min -36
_diffrn_reflns_number 34390
_diffrn_reflns_theta_full 25.00
_diffrn_reflns_theta_max 25.00
_diffrn_reflns_theta_min 1.19
_diffrn_standards_number 0
_exptl_absorpt_coefficient_mu 0.186
_exptl_absorpt_correction_T_max 0.9908
_exptl_absorpt_correction_T_min 0.7710
_exptl_absorpt_correction_type empirical
_exptl_absorpt_process_details
;
 SADABS (Sheldrick, 1997)
;
_exptl_crystal_colour red
_exptl_crystal_density_diffrn 1.482
_exptl_crystal_description prism
_exptl_crystal_F_000 1776
_exptl_crystal_recrystallization_method 'Re-crystallisation from solvent: toluene, hexane'
_exptl_crystal_size_max 0.35
_exptl_crystal_size_mid 0.35
_exptl_crystal_size_min 0.05
_refine_diff_density_max 0.722
_refine_diff_density_min -0.544
_refine_diff_density_rms 0.060
_refine_ls_extinction_method none
_refine_ls_goodness_of_fit_ref 1.054
_refine_ls_hydrogen_treatment constr
_refine_ls_matrix_type full
_refine_ls_number_parameters 1230
_refine_ls_number_reflns 13504
_refine_ls_number_restraints 358
_refine_ls_restrained_S_all 1.096
_refine_ls_R_factor_all 0.0961
_refine_ls_R_factor_gt 0.0652
_refine_ls_shift/su_max 0.000
_refine_ls_shift/su_mean 0.000
_refine_ls_structure_factor_coef Fsqd
_refine_ls_weighting_details 'calc w=1/[\s^2^(Fo^2^)+(0.0384P)^2^+7.6564P] where P=(Fo^2^+2Fc^2^)/3'
_refine_ls_weighting_scheme calc
_refine_ls_wR_factor_gt 0.1330
_refine_ls_wR_factor_ref 0.1481
_reflns_number_gt 9674
_reflns_number_total 13504
_reflns_threshold_expression >2sigma(I)
_cod_data_source_file c4cc05943c2.cif
_cod_data_source_block test
_cod_original_cell_volume 3945(2)
_cod_database_code 7115904

loop_
_symmetry_equiv_pos_as_xyz
'x, y, z'
'-x, -y, -z'

loop_
_atom_site_label
_atom_site_type_symbol
_atom_site_fract_x
_atom_site_fract_y
_atom_site_fract_z
_atom_site_U_iso_or_equiv
_atom_site_adp_type
_atom_site_occupancy
_atom_site_symmetry_multiplicity
_atom_site_calc_flag
_atom_site_refinement_flags
_atom_site_disorder_assembly
_atom_site_disorder_group
B1 B 0.2471(6) 0.1290(2) 0.89555(14) 0.0290(10) Uani 1 1 d . . .
N1 N 0.2832(4) 0.21437(18) 0.91345(10) 0.0323(7) Uani 1 1 d . . .
C1 C 0.2772(6) 0.2499(2) 0.95798(14) 0.0407(10) Uani 1 1 d . . .
C2 C 0.3023(8) 0.3315(3) 0.96138(15) 0.0612(14) Uani 1 1 d . . .
C3 C 0.3021(7) 0.3448(2) 0.91875(15) 0.0514(12) Uani 1 1 d . A .
C4 C 0.2753(5) 0.2680(2) 0.88879(13) 0.0334(9) Uani 1 1 d . . .
N2 N 0.2048(4) 0.25041(19) 0.84652(11) 0.0353(8) Uani 1 1 d . . .
N3 N 0.1242(4) 0.12376(18) 0.85566(10) 0.0321(7) Uani 1 1 d . . .
C5 C 0.1217(5) 0.1803(2) 0.83261(13) 0.0341(9) Uani 1 1 d . . .
C6 C -0.0228(5) 0.1567(3) 0.79940(14) 0.0422(11) Uani 1 1 d . . .
C7 C -0.1159(5) 0.0921(2) 0.80681(13) 0.0388(10) Uani 1 1 d . . .
C8 C -0.0238(5) 0.0753(2) 0.84567(12) 0.0307(9) Uani 1 1 d . . .
N4 N -0.0926(4) 0.03727(19) 0.87488(11) 0.0349(8) Uani 1 1 d . . .
N5 N 0.1298(4) 0.10617(18) 0.92869(10) 0.0315(7) Uani 1 1 d . . .
C9 C -0.0189(5) 0.0580(2) 0.91648(12) 0.0290(9) Uani 1 1 d . . .
C10 C -0.1001(5) 0.0546(2) 0.95786(13) 0.0344(9) Uani 1 1 d . . .
C11 C -0.0100(5) 0.1079(2) 0.99322(13) 0.0358(10) Uani 1 1 d . . .
C12 C 0.1320(5) 0.1443(2) 0.97271(12) 0.0325(9) Uani 1 1 d . . .
N6 N 0.2153(5) 0.2148(2) 0.98866(11) 0.0442(9) Uani 1 1 d . . .
C13 C 0.2992(12) 0.3878(3) 1.0037(2) 0.110(3) Uani 1 1 d . . .
N7 N 0.2908(14) 0.4303(3) 1.03781(19) 0.176(4) Uani 1 1 d . . .
C14 C 0.3081(7) 0.4192(3) 0.90519(15) 0.0580(12) Uani 1 1 d DU . .
C17 C 0.3266(7) 0.5589(2) 0.87976(15) 0.0587(12) Uani 1 1 d DU . .
C18A C 0.371(4) 0.4917(10) 0.8505(7) 0.034(4) Uani 0.424(9) 1 d PDU A 1
H41 H 0.4088 0.4926 0.8216 0.040 Uiso 0.424(9) 1 calc PR A 1
C19A C 0.360(4) 0.4210(13) 0.8634(6) 0.032(4) Uani 0.424(9) 1 d PDU A 1
H42 H 0.3886 0.3740 0.8429 0.039 Uiso 0.424(9) 1 calc PR A 1
C20 C 0.3362(10) 0.6361(3) 0.8672(2) 0.0693(17) Uani 1 1 d . A .
F1A F 0.371(3) 0.6908(4) 0.8990(2) 0.073(5) Uani 0.58(3) 1 d PU A 1
F2A F 0.1561(12) 0.6552(5) 0.8525(3) 0.060(2) Uani 0.58(3) 1 d PU A 1
F3A F 0.4227(15) 0.6346(6) 0.8317(4) 0.075(4) Uani 0.58(3) 1 d PU A 1
C21 C -0.2838(5) 0.0534(2) 0.78424(12) 0.0353(9) Uani 1 1 d . . .
C22 C -0.4162(5) 0.0962(3) 0.76949(13) 0.0383(10) Uani 1 1 d . . .
H5 H -0.3998 0.1510 0.7745 0.046 Uiso 1 1 calc R . .
C23 C -0.5708(5) 0.0598(2) 0.74769(13) 0.0386(10) Uani 1 1 d . . .
H6 H -0.6613 0.0894 0.7379 0.046 Uiso 1 1 calc R . .
C24 C -0.5944(5) -0.0208(2) 0.74000(12) 0.0376(10) Uani 1 1 d . . .
C25 C -0.4648(6) -0.0641(3) 0.75502(13) 0.0428(10) Uani 1 1 d . . .
H7 H -0.4817 -0.1189 0.7501 0.051 Uiso 1 1 calc R . .
C26 C -0.3092(5) -0.0265(3) 0.77745(14) 0.0426(11) Uani 1 1 d . . .
H8 H -0.2202 -0.0558 0.7881 0.051 Uiso 1 1 calc R . .
C27 C -0.7594(6) -0.0584(3) 0.71395(14) 0.0476(11) Uani 1 1 d . . .
F4 F -0.7599(4) -0.04990(19) 0.67167(9) 0.0759(9) Uani 1 1 d . . .
F5 F -0.7738(4) -0.13482(16) 0.71044(9) 0.0621(7) Uani 1 1 d . . .
F6 F -0.9103(4) -0.02772(17) 0.73104(10) 0.0661(8) Uani 1 1 d . . .
C28 C -0.0481(6) 0.1286(2) 1.04111(13) 0.0376(10) Uani 1 1 d . . .
C29 C -0.2112(6) 0.1075(2) 1.05602(14) 0.0439(11) Uani 1 1 d . . .
H9 H -0.3040 0.0835 1.0349 0.053 Uiso 1 1 calc R . .
C30 C -0.2401(7) 0.1208(2) 1.10092(15) 0.0474(11) Uani 1 1 d . . .
H10 H -0.3516 0.1052 1.1107 0.057 Uiso 1 1 calc R . .
C31 C -0.1072(7) 0.1569(2) 1.13193(14) 0.0488(12) Uani 1 1 d . . .
C32 C 0.0552(7) 0.1814(2) 1.11808(15) 0.0519(12) Uani 1 1 d . . .
H11 H 0.1455 0.2073 1.1394 0.062 Uiso 1 1 calc R . .
C33 C 0.0838(6) 0.1675(2) 1.07248(14) 0.0459(11) Uani 1 1 d . . .
H12 H 0.1937 0.1846 1.0627 0.055 Uiso 1 1 calc R . .
C34 C -0.1395(9) 0.1669(3) 1.18068(17) 0.0667(16) Uani 1 1 d . . .
F7 F -0.2873(7) 0.2026(3) 1.19323(12) 0.141(2) Uani 1 1 d . . .
F8 F -0.1550(4) 0.09924(15) 1.19123(8) 0.0654(8) Uani 1 1 d . . .
F9 F -0.0089(8) 0.2061(3) 1.20685(11) 0.150(2) Uani 1 1 d . . .
Cl1 Cl 0.44912(12) 0.07090(5) 0.88330(3) 0.0345(2) Uani 1 1 d . . .
B2 B 0.7513(5) 0.3768(2) 0.60832(13) 0.0227(9) Uani 1 1 d . . .
N8 N 0.6359(4) 0.38155(16) 0.64734(9) 0.0230(6) Uani 1 1 d . . .
C35 C 0.6327(5) 0.3257(2) 0.67073(11) 0.0252(8) Uani 1 1 d . . .
C36 C 0.4989(5) 0.3494(2) 0.70367(11) 0.0286(8) Uani 1 1 d . . .
C37 C 0.4104(5) 0.4126(2) 0.69533(11) 0.0259(8) Uani 1 1 d . . .
C38 C 0.4945(4) 0.42880(19) 0.65628(11) 0.0222(7) Uani 1 1 d . . .
N9 N 0.4237(4) 0.46543(16) 0.62649(9) 0.0225(6) Uani 1 1 d . . .
N10 N 0.6306(4) 0.39878(15) 0.57420(9) 0.0204(6) Uani 1 1 d . . .
C39 C 0.4875(4) 0.44483(18) 0.58508(11) 0.0198(7) Uani 1 1 d . . .
C40 C 0.3983(4) 0.44727(19) 0.54319(11) 0.0215(7) Uani 1 1 d . . .
C41 C 0.4794(4) 0.39521(19) 0.50852(11) 0.0227(8) Uani 1 1 d . . .
C42 C 0.6214(4) 0.36001(19) 0.53019(11) 0.0210(7) Uani 1 1 d . . .
N11 N 0.6982(4) 0.29117(16) 0.51490(9) 0.0235(6) Uani 1 1 d . . .
N12 N 0.7748(4) 0.29200(15) 0.59047(9) 0.0214(6) Uani 1 1 d . . .
C43 C 0.7616(4) 0.2563(2) 0.54595(11) 0.0229(8) Uani 1 1 d . . .
C44 C 0.7805(5) 0.17457(19) 0.54278(11) 0.0246(8) Uani 1 1 d . . .
C45 C 0.7852(5) 0.1620(2) 0.58556(11) 0.0256(8) Uani 1 1 d . . .
C46 C 0.7658(4) 0.23825(19) 0.61543(11) 0.0229(8) Uani 1 1 d . . .
N13 N 0.7071(4) 0.25650(17) 0.65734(9) 0.0267(7) Uani 1 1 d . . .
C47 C 0.4649(6) 0.3084(2) 0.73749(13) 0.0385(10) Uani 1 1 d . . .
N14 N 0.4428(5) 0.2742(2) 0.76377(12) 0.0569(11) Uani 1 1 d . . .
C48 C 0.2548(5) 0.4512(2) 0.71741(11) 0.0270(8) Uani 1 1 d . . .
C49 C 0.1230(5) 0.4085(2) 0.73396(12) 0.0323(9) Uani 1 1 d . . .
H13 H 0.1334 0.3540 0.7301 0.039 Uiso 1 1 calc R . .
C50 C -0.0207(5) 0.4455(2) 0.75561(12) 0.0345(9) Uani 1 1 d . . .
H14 H -0.1101 0.4165 0.7665 0.041 Uiso 1 1 calc R . .
C51 C -0.0353(5) 0.5256(2) 0.76165(11) 0.0317(9) Uani 1 1 d . . .
C52 C 0.0923(5) 0.5679(2) 0.74509(12) 0.0323(9) Uani 1 1 d . . .
H15 H 0.0811 0.6225 0.7490 0.039 Uiso 1 1 calc R . .
C53 C 0.2360(5) 0.5311(2) 0.72281(11) 0.0295(8) Uani 1 1 d . . .
H16 H 0.3225 0.5603 0.7111 0.035 Uiso 1 1 calc R . .
C54 C -0.1904(5) 0.5637(3) 0.78680(13) 0.0401(10) Uani 1 1 d . . .
F10 F -0.2001(3) 0.63892(15) 0.78824(8) 0.0487(6) Uani 1 1 d . . .
F11 F -0.3487(3) 0.52987(15) 0.76905(8) 0.0490(6) Uani 1 1 d . . .
F12 F -0.1843(4) 0.55690(19) 0.82924(8) 0.0702(9) Uani 1 1 d . . .
C55 C 0.2467(5) 0.4934(2) 0.54105(11) 0.0236(8) Uani 1 1 d . . .
N15 N 0.1274(4) 0.53329(19) 0.54080(11) 0.0359(8) Uani 1 1 d . . .
C56 C 0.4316(5) 0.37430(19) 0.46028(11) 0.0232(8) Uani 1 1 d . . .
C57 C 0.2655(5) 0.3928(2) 0.44437(12) 0.0271(8) Uani 1 1 d . . .
H17 H 0.1778 0.4154 0.4648 0.033 Uiso 1 1 calc R . .
C58 C 0.2272(5) 0.3782(2) 0.39866(12) 0.0312(9) Uani 1 1 d . . .
H18 H 0.1142 0.3915 0.3879 0.037 Uiso 1 1 calc R . .
C59 C 0.3533(5) 0.3443(2) 0.36884(12) 0.0298(9) Uani 1 1 d . . .
C60 C 0.5182(5) 0.3240(2) 0.38408(12) 0.0294(8) Uani 1 1 d . . .
H19 H 0.6045 0.3005 0.3634 0.035 Uiso 1 1 calc R . .
C61 C 0.5564(5) 0.33830(19) 0.42993(11) 0.0260(8) Uani 1 1 d . . .
H20 H 0.6681 0.3234 0.4405 0.031 Uiso 1 1 calc R . .
C62 C 0.3119(6) 0.3326(2) 0.31976(13) 0.0392(10) Uani 1 1 d . . .
F13 F 0.3142(4) 0.40030(14) 0.30800(7) 0.0567(7) Uani 1 1 d . . .
F14 F 0.1500(4) 0.30082(17) 0.30727(8) 0.0746(9) Uani 1 1 d . . .
F15 F 0.4274(5) 0.2886(2) 0.29459(8) 0.0902(11) Uani 1 1 d . . .
C63 C 0.7610(5) 0.1178(2) 0.50109(13) 0.0306(9) Uani 1 1 d . . .
N16 N 0.7404(5) 0.0734(2) 0.46728(12) 0.0459(9) Uani 1 1 d . . .
C64 C 0.7899(5) 0.0870(2) 0.59797(11) 0.0260(8) Uani 1 1 d . . .
C65 C 0.8694(5) 0.0241(2) 0.57042(13) 0.0350(9) Uani 1 1 d . . .
H21 H 0.9258 0.0304 0.5443 0.042 Uiso 1 1 calc R . .
C66 C 0.8677(6) -0.0477(2) 0.58049(13) 0.0406(10) Uani 1 1 d . . .
H22 H 0.9222 -0.0905 0.5613 0.049 Uiso 1 1 calc R . .
C67 C 0.7865(6) -0.0571(2) 0.61846(13) 0.0370(10) Uani 1 1 d . B .
C68 C 0.7144(7) 0.0054(2) 0.64685(14) 0.0511(12) Uani 1 1 d . . .
H23 H 0.6621 -0.0008 0.6735 0.061 Uiso 1 1 calc R . .
C69 C 0.7169(6) 0.0779(2) 0.63710(13) 0.0427(11) Uani 1 1 d . . .
H24 H 0.6685 0.1212 0.6573 0.051 Uiso 1 1 calc R . .
C70 C 0.7748(8) -0.1368(3) 0.62749(17) 0.0548(13) Uani 1 1 d . . .
F16A F 0.9524(13) -0.1669(5) 0.6266(7) 0.110(6) Uani 0.558(17) 1 d PU B 1
F17A F 0.707(2) -0.1882(8) 0.5932(4) 0.093(6) Uani 0.558(17) 1 d PU B 1
F18A F 0.719(4) -0.1426(5) 0.6624(4) 0.128(9) Uani 0.558(17) 1 d PU B 1
F16B F 0.797(4) -0.1908(9) 0.5970(6) 0.109(9) Uani 0.442(17) 1 d PU B 2
F17B F 0.5912(14) -0.1498(5) 0.6405(5) 0.075(4) Uani 0.442(17) 1 d PU B 2
F18B F 0.854(3) -0.1382(9) 0.6646(6) 0.094(8) Uani 0.442(17) 1 d PU B 2
C71 C 0.2308(7) 0.1555(3) 0.65544(16) 0.0661(15) Uani 1 1 d . . .
H25 H 0.1996 0.0999 0.6502 0.099 Uiso 1 1 calc R . .
H26 H 0.1354 0.1860 0.6718 0.099 Uiso 1 1 calc R . .
H27 H 0.3446 0.1673 0.6730 0.099 Uiso 1 1 calc R . .
C72 C 0.2505(5) 0.1761(2) 0.61114(14) 0.0385(10) Uani 1 1 d . . .
C73 C 0.2154(5) 0.2500(2) 0.60635(13) 0.0339(9) Uani 1 1 d . . .
H28 H 0.1801 0.2886 0.6315 0.041 Uiso 1 1 calc R . .
C74 C 0.2306(5) 0.2687(2) 0.56576(14) 0.0395(10) Uani 1 1 d . . .
H29 H 0.2058 0.3198 0.5632 0.047 Uiso 1 1 calc R . .
C75 C 0.2814(5) 0.2136(3) 0.52925(15) 0.0479(12) Uani 1 1 d . . .
H30 H 0.2911 0.2261 0.5012 0.057 Uiso 1 1 calc R . .
C76 C 0.3184(6) 0.1398(3) 0.53346(16) 0.0535(12) Uani 1 1 d . . .
H31 H 0.3547 0.1016 0.5082 0.064 Uiso 1 1 calc R . .
C77 C 0.3031(6) 0.1210(2) 0.57401(16) 0.0476(12) Uani 1 1 d . . .
H32 H 0.3287 0.0700 0.5765 0.057 Uiso 1 1 calc R . .
C78 C 0.7996(10) 0.3695(7) 0.8533(3) 0.195(4) Uani 1 1 d DU . .
H33 H 0.8001 0.4264 0.8637 0.292 Uiso 1 1 calc R . .
H34 H 0.6956 0.3514 0.8328 0.292 Uiso 1 1 calc R . .
H35 H 0.9105 0.3538 0.8378 0.292 Uiso 1 1 calc R . .
C79 C 0.7885(8) 0.3345(4) 0.8923(2) 0.0929(18) Uani 1 1 d DU . .
C80 C 0.7438(6) 0.2577(4) 0.89517(18) 0.0736(14) Uani 1 1 d DU . .
H36 H 0.7069 0.2194 0.8688 0.088 Uiso 1 1 calc R . .
C81 C 0.7529(6) 0.2384(3) 0.93463(17) 0.0549(12) Uani 1 1 d DU . .
H37 H 0.7245 0.1861 0.9353 0.066 Uiso 1 1 calc R . .
C82 C 0.7990(9) 0.2884(4) 0.9718(2) 0.0856(17) Uani 1 1 d DU . .
H38 H 0.7981 0.2731 0.9992 0.103 Uiso 1 1 calc R . .
C83 C 0.8469(12) 0.3598(4) 0.9717(2) 0.124(2) Uani 1 1 d DU . .
H39 H 0.8855 0.3948 0.9991 0.148 Uiso 1 1 calc R . .
C84 C 0.8435(10) 0.3857(3) 0.9337(2) 0.113(2) Uani 1 1 d DU . .
H40 H 0.8780 0.4382 0.9349 0.136 Uiso 1 1 calc R . .
Cl2 Cl 0.96287(11) 0.43561(5) 0.62161(3) 0.0281(2) Uani 1 1 d . . .
N17 N -0.3752(5) -0.0361(2) 0.95926(13) 0.0518(10) Uani 1 1 d . . .
C85 C -0.2540(5) 0.0055(2) 0.95923(13) 0.0372(10) Uani 1 1 d . . .
N18 N -0.0845(5) 0.2405(3) 0.74336(16) 0.0820(16) Uani 1 1 d . . .
C86 C -0.0623(6) 0.2012(3) 0.76715(16) 0.0556(14) Uani 1 1 d . . .
F1B F 0.508(4) 0.6818(10) 0.8901(7) 0.124(9) Uani 0.42(3) 1 d PU A 2
F2B F 0.227(4) 0.6785(13) 0.8820(14) 0.149(15) Uani 0.42(3) 1 d PU A 2
F3B F 0.383(3) 0.6327(9) 0.8283(4) 0.088(7) Uani 0.42(3) 1 d PU A 2
C15A C 0.1982(17) 0.4805(6) 0.9254(4) 0.057(3) Uani 0.424(9) 1 d PDU A 1
H43 H 0.1243 0.4746 0.9490 0.068 Uiso 0.424(9) 1 calc PR A 1
C16A C 0.1962(18) 0.5489(6) 0.9115(4) 0.055(3) Uani 0.424(9) 1 d PDU A 1
H44 H 0.1122 0.5879 0.9225 0.066 Uiso 0.424(9) 1 calc PR A 1
C16B C 0.3484(16) 0.5607(5) 0.9268(3) 0.067(3) Uani 0.576(9) 1 d PDU A 2
H45 H 0.3721 0.6086 0.9483 0.081 Uiso 0.576(9) 1 calc PR A 2
C15B C 0.3342(15) 0.4921(4) 0.9398(3) 0.065(3) Uani 0.576(9) 1 d PDU A 2
H46 H 0.3412 0.4919 0.9705 0.079 Uiso 0.576(9) 1 calc PR A 2
C18B C 0.345(3) 0.4917(8) 0.8497(6) 0.039(3) Uani 0.576(9) 1 d PDU A 2
H47 H 0.3629 0.4917 0.8194 0.047 Uiso 0.576(9) 1 calc PR A 2
C19B C 0.337(3) 0.4207(11) 0.8622(5) 0.038(4) Uani 0.576(9) 1 d PDU A 2
H48 H 0.3519 0.3733 0.8405 0.045 Uiso 0.576(9) 1 calc PR A 2

loop_
_atom_site_aniso_label
_atom_site_aniso_U_11
_atom_site_aniso_U_22
_atom_site_aniso_U_33
_atom_site_aniso_U_23
_atom_site_aniso_U_13
_atom_site_aniso_U_12
B1 0.029(2) 0.033(2) 0.032(2) 0.0199(19) 0.0064(18) 0.0046(18)
N1 0.0330(18) 0.0350(19) 0.0362(19) 0.0214(15) 0.0086(14) 0.0048(14)
C1 0.053(3) 0.035(2) 0.037(2) 0.0134(19) 0.008(2) 0.0012(19)
C2 0.111(4) 0.039(3) 0.041(3) 0.021(2) 0.029(3) 0.001(3)
C3 0.077(3) 0.036(3) 0.050(3) 0.024(2) 0.029(2) 0.011(2)
C4 0.036(2) 0.033(2) 0.040(2) 0.0243(19) 0.0131(18) 0.0067(17)
N2 0.0304(18) 0.042(2) 0.044(2) 0.0279(16) 0.0122(15) 0.0020(15)
N3 0.0257(17) 0.043(2) 0.0366(18) 0.0260(15) 0.0052(14) 0.0017(14)
C5 0.030(2) 0.046(3) 0.038(2) 0.0305(19) 0.0108(17) 0.0089(18)
C6 0.032(2) 0.064(3) 0.044(2) 0.039(2) 0.0011(19) -0.001(2)
C7 0.030(2) 0.056(3) 0.041(2) 0.032(2) 0.0033(18) -0.0016(19)
C8 0.027(2) 0.040(2) 0.032(2) 0.0224(18) 0.0027(16) 0.0018(17)
N4 0.0272(17) 0.043(2) 0.044(2) 0.0287(16) 0.0034(15) 0.0056(14)
N5 0.0298(18) 0.0383(19) 0.0356(19) 0.0258(15) 0.0044(14) 0.0063(14)
C9 0.0214(19) 0.037(2) 0.038(2) 0.0264(18) 0.0029(16) 0.0052(16)
C10 0.034(2) 0.041(2) 0.039(2) 0.030(2) 0.0060(18) 0.0087(18)
C11 0.039(2) 0.039(2) 0.042(2) 0.032(2) 0.0100(19) 0.0126(18)
C12 0.039(2) 0.035(2) 0.030(2) 0.0202(18) 0.0035(17) 0.0093(18)
N6 0.063(2) 0.038(2) 0.040(2) 0.0262(17) 0.0094(17) 0.0019(18)
C13 0.245(9) 0.037(3) 0.055(4) 0.022(3) 0.049(5) -0.013(4)
N7 0.428(14) 0.045(3) 0.059(4) 0.013(3) 0.081(6) -0.018(5)
C14 0.097(3) 0.036(2) 0.051(3) 0.026(2) 0.031(2) 0.009(2)
C17 0.102(3) 0.032(2) 0.051(3) 0.023(2) 0.030(2) 0.012(2)
C18A 0.044(7) 0.029(6) 0.034(6) 0.020(6) 0.010(6) -0.003(5)
C19A 0.041(7) 0.026(6) 0.038(6) 0.020(5) 0.014(6) -0.002(5)
C20 0.121(6) 0.032(3) 0.062(4) 0.019(3) 0.038(4) 0.019(3)
F1A 0.125(11) 0.038(4) 0.056(4) 0.018(3) -0.025(6) 0.000(5)
F2A 0.079(5) 0.043(4) 0.070(5) 0.032(3) 0.013(4) 0.011(3)
F3A 0.081(5) 0.047(6) 0.124(10) 0.057(6) 0.073(6) 0.032(4)
C21 0.034(2) 0.049(3) 0.032(2) 0.0288(19) 0.0035(17) -0.0021(18)
C22 0.036(2) 0.052(3) 0.036(2) 0.029(2) -0.0002(18) -0.0039(19)
C23 0.035(2) 0.054(3) 0.035(2) 0.028(2) -0.0020(18) -0.0029(19)
C24 0.036(2) 0.056(3) 0.027(2) 0.023(2) 0.0037(17) -0.006(2)
C25 0.048(3) 0.050(3) 0.036(2) 0.021(2) 0.008(2) -0.004(2)
C26 0.035(2) 0.059(3) 0.046(3) 0.036(2) 0.006(2) 0.004(2)
C27 0.057(3) 0.056(3) 0.036(2) 0.025(2) -0.003(2) -0.012(2)
F4 0.091(2) 0.103(2) 0.0425(16) 0.0416(16) -0.0219(15) -0.0372(18)
F5 0.0724(19) 0.0585(18) 0.0562(17) 0.0207(14) -0.0151(14) -0.0212(14)
F6 0.0423(16) 0.082(2) 0.0735(19) 0.0212(16) -0.0087(14) -0.0101(14)
C28 0.052(3) 0.033(2) 0.038(2) 0.0263(19) 0.013(2) 0.0154(19)
C29 0.053(3) 0.044(3) 0.044(3) 0.026(2) 0.016(2) 0.015(2)
C30 0.064(3) 0.038(3) 0.050(3) 0.027(2) 0.024(2) 0.010(2)
C31 0.088(4) 0.029(2) 0.038(2) 0.022(2) 0.026(3) 0.010(2)
C32 0.080(4) 0.038(3) 0.043(3) 0.019(2) 0.007(2) 0.000(2)
C33 0.065(3) 0.035(2) 0.046(3) 0.023(2) 0.019(2) 0.005(2)
C34 0.119(5) 0.043(3) 0.044(3) 0.019(2) 0.027(3) 0.005(3)
F7 0.237(5) 0.134(3) 0.088(3) 0.071(3) 0.108(3) 0.119(4)
F8 0.119(2) 0.0476(16) 0.0393(14) 0.0280(12) 0.0190(15) 0.0013(15)
F9 0.250(6) 0.141(4) 0.0389(19) -0.008(2) 0.037(3) -0.125(4)
Cl1 0.0292(5) 0.0357(5) 0.0453(6) 0.0217(4) 0.0057(4) 0.0066(4)
B2 0.023(2) 0.023(2) 0.023(2) 0.0096(17) -0.0021(17) -0.0006(16)
N8 0.0275(16) 0.0218(16) 0.0217(15) 0.0095(12) -0.0020(12) -0.0011(13)
C35 0.032(2) 0.026(2) 0.0200(18) 0.0107(15) -0.0065(15) -0.0015(16)
C36 0.038(2) 0.031(2) 0.0193(18) 0.0096(16) 0.0001(16) 0.0007(16)
C37 0.031(2) 0.027(2) 0.0205(18) 0.0068(15) -0.0015(15) -0.0012(16)
C38 0.0220(18) 0.0208(18) 0.0238(18) 0.0064(15) -0.0022(15) -0.0020(14)
N9 0.0253(16) 0.0209(15) 0.0222(16) 0.0081(12) -0.0022(12) -0.0032(12)
N10 0.0219(15) 0.0196(15) 0.0224(15) 0.0107(12) -0.0005(12) -0.0026(12)
C39 0.0207(18) 0.0164(17) 0.0244(19) 0.0097(14) -0.0010(14) -0.0024(14)
C40 0.0254(19) 0.0177(18) 0.0248(19) 0.0120(15) 0.0012(15) -0.0024(14)
C41 0.0234(18) 0.0214(18) 0.0278(19) 0.0159(15) -0.0032(15) -0.0071(14)
C42 0.0231(18) 0.0216(19) 0.0209(18) 0.0108(15) 0.0007(14) -0.0055(14)
N11 0.0273(16) 0.0224(16) 0.0241(15) 0.0120(13) 0.0037(13) -0.0009(12)
N12 0.0221(15) 0.0212(15) 0.0235(16) 0.0111(12) -0.0019(12) -0.0021(12)
C43 0.0189(18) 0.029(2) 0.0227(19) 0.0091(15) 0.0024(14) -0.0020(14)
C44 0.028(2) 0.0218(19) 0.0257(19) 0.0098(15) 0.0012(15) 0.0005(15)
C45 0.0266(19) 0.025(2) 0.0278(19) 0.0112(16) 0.0002(15) -0.0006(15)
C46 0.0233(19) 0.0223(19) 0.0251(19) 0.0108(15) -0.0040(15) -0.0006(14)
N13 0.0333(17) 0.0268(17) 0.0220(16) 0.0103(13) -0.0034(13) -0.0006(13)
C47 0.049(3) 0.041(2) 0.031(2) 0.0167(19) 0.0073(19) 0.0118(19)
N14 0.073(3) 0.069(3) 0.047(2) 0.043(2) 0.024(2) 0.029(2)
C48 0.030(2) 0.034(2) 0.0178(18) 0.0101(16) -0.0049(15) 0.0016(16)
C49 0.037(2) 0.035(2) 0.027(2) 0.0135(17) -0.0008(17) -0.0007(18)
C50 0.032(2) 0.049(3) 0.026(2) 0.0157(18) -0.0003(17) -0.0035(19)
C51 0.029(2) 0.049(3) 0.0181(18) 0.0106(17) -0.0033(16) 0.0056(18)
C52 0.035(2) 0.038(2) 0.024(2) 0.0084(17) -0.0031(17) 0.0030(18)
C53 0.030(2) 0.037(2) 0.0225(19) 0.0110(16) -0.0033(16) 0.0007(17)
C54 0.036(2) 0.061(3) 0.026(2) 0.016(2) -0.0002(18) 0.009(2)
F10 0.0445(14) 0.0538(16) 0.0446(14) 0.0039(12) 0.0100(11) 0.0110(12)
F11 0.0301(13) 0.0653(17) 0.0536(15) 0.0181(13) 0.0053(11) 0.0014(12)
F12 0.0660(18) 0.125(3) 0.0278(14) 0.0292(15) 0.0154(12) 0.0387(17)
C55 0.025(2) 0.0240(19) 0.0232(19) 0.0091(15) -0.0024(15) -0.0035(16)
N15 0.0337(19) 0.038(2) 0.0359(19) 0.0093(15) -0.0040(15) 0.0032(16)
C56 0.030(2) 0.0176(18) 0.0253(19) 0.0125(15) -0.0003(16) -0.0059(15)
C57 0.034(2) 0.0229(19) 0.027(2) 0.0106(16) -0.0014(16) 0.0001(15)
C58 0.040(2) 0.024(2) 0.032(2) 0.0146(17) -0.0114(18) 0.0009(17)
C59 0.046(2) 0.0216(19) 0.025(2) 0.0123(16) -0.0054(18) -0.0043(17)
C60 0.042(2) 0.022(2) 0.027(2) 0.0101(16) 0.0041(17) -0.0046(16)
C61 0.030(2) 0.0219(19) 0.029(2) 0.0130(15) -0.0025(16) -0.0028(15)
C62 0.059(3) 0.032(2) 0.028(2) 0.0109(18) -0.005(2) -0.001(2)
F13 0.098(2) 0.0448(15) 0.0341(13) 0.0278(12) -0.0195(13) -0.0185(14)
F14 0.102(2) 0.086(2) 0.0367(15) 0.0273(14) -0.0317(15) -0.0546(18)
F15 0.136(3) 0.109(3) 0.0236(14) 0.0078(15) -0.0007(16) 0.062(2)
C63 0.044(2) 0.022(2) 0.029(2) 0.0105(18) 0.0045(18) 0.0053(17)
N16 0.070(3) 0.030(2) 0.035(2) 0.0038(17) 0.0005(18) 0.0057(17)
C64 0.032(2) 0.0220(19) 0.0264(19) 0.0112(16) -0.0025(16) -0.0020(15)
C65 0.046(2) 0.028(2) 0.036(2) 0.0160(18) 0.0027(18) 0.0002(18)
C66 0.058(3) 0.029(2) 0.036(2) 0.0110(18) -0.002(2) 0.0038(19)
C67 0.062(3) 0.020(2) 0.032(2) 0.0132(17) -0.0059(19) -0.0046(18)
C68 0.088(4) 0.034(3) 0.036(2) 0.017(2) 0.015(2) -0.002(2)
C69 0.072(3) 0.025(2) 0.034(2) 0.0112(18) 0.011(2) 0.003(2)
C70 0.089(4) 0.034(3) 0.045(3) 0.019(3) -0.011(3) -0.008(3)
F16A 0.097(7) 0.048(5) 0.202(15) 0.070(7) -0.042(9) -0.004(4)
F17A 0.167(11) 0.039(7) 0.075(8) 0.029(5) -0.048(9) -0.057(7)
F18A 0.29(2) 0.036(5) 0.076(10) 0.034(6) 0.100(13) 0.029(11)
F16B 0.23(2) 0.020(7) 0.090(14) 0.019(8) 0.109(15) 0.031(11)
F17B 0.078(7) 0.040(4) 0.116(10) 0.036(6) 0.019(6) -0.018(4)
F18B 0.123(12) 0.058(7) 0.122(15) 0.072(9) -0.065(12) -0.040(9)
C71 0.078(4) 0.070(4) 0.060(3) 0.038(3) -0.018(3) -0.014(3)
C72 0.033(2) 0.041(3) 0.042(2) 0.012(2) -0.0098(19) -0.0072(18)
C73 0.025(2) 0.034(2) 0.039(2) 0.0018(18) 0.0002(17) -0.0026(16)
C74 0.035(2) 0.034(2) 0.053(3) 0.018(2) -0.002(2) -0.0117(18)
C75 0.035(2) 0.067(3) 0.041(3) 0.016(2) 0.005(2) -0.018(2)
C76 0.037(3) 0.059(3) 0.051(3) -0.012(2) 0.000(2) 0.006(2)
C77 0.043(3) 0.028(2) 0.068(3) 0.005(2) -0.019(2) 0.0030(19)
C78 0.095(5) 0.404(12) 0.180(7) 0.234(8) 0.075(5) 0.109(7)
C79 0.071(3) 0.163(5) 0.084(3) 0.092(3) 0.048(3) 0.075(3)
C80 0.034(3) 0.123(4) 0.058(3) 0.010(3) 0.002(2) 0.020(3)
C81 0.046(3) 0.055(3) 0.068(3) 0.022(2) 0.010(2) 0.012(2)
C82 0.121(5) 0.075(4) 0.067(3) 0.028(3) 0.011(3) 0.002(3)
C83 0.192(6) 0.086(4) 0.086(4) 0.004(3) 0.047(4) -0.028(4)
C84 0.164(5) 0.058(3) 0.137(4) 0.047(3) 0.088(4) 0.023(3)
Cl2 0.0265(5) 0.0243(5) 0.0350(5) 0.0120(4) -0.0063(4) -0.0047(4)
N17 0.037(2) 0.068(3) 0.065(3) 0.041(2) 0.0108(18) 0.0047(19)
C85 0.032(2) 0.051(3) 0.041(2) 0.033(2) 0.0079(18) 0.010(2)
N18 0.056(3) 0.125(4) 0.097(3) 0.095(3) -0.026(2) -0.031(3)
C86 0.035(2) 0.084(4) 0.066(3) 0.057(3) -0.011(2) -0.017(2)
F1B 0.15(2) 0.076(8) 0.161(12) 0.083(8) -0.087(12) -0.065(10)
F2B 0.167(19) 0.077(13) 0.25(4) 0.11(2) 0.12(2) 0.076(15)
F3B 0.191(16) 0.048(8) 0.029(6) 0.025(5) -0.039(8) -0.030(8)
C15A 0.095(7) 0.041(5) 0.045(5) 0.025(4) 0.029(5) 0.010(5)
C16A 0.092(7) 0.031(5) 0.048(5) 0.019(4) 0.028(5) 0.015(5)
C16B 0.123(7) 0.036(4) 0.044(4) 0.013(3) 0.006(5) -0.015(4)
C15B 0.118(7) 0.042(4) 0.038(4) 0.018(3) -0.004(4) -0.018(4)
C18B 0.051(7) 0.039(5) 0.031(5) 0.015(5) 0.002(5) -0.003(5)
C19B 0.042(7) 0.032(5) 0.040(5) 0.009(5) 0.000(5) 0.005(5)

loop_
_atom_type_symbol
_atom_type_description
_atom_type_scat_dispersion_real
_atom_type_scat_dispersion_imag
_atom_type_scat_source
C C 0.0033 0.0016 'International Tables Vol C Tables 4.2.6.8 and 6.1.1.4'
H H 0.0000 0.0000 'International Tables Vol C Tables 4.2.6.8 and 6.1.1.4'
B B 0.0013 0.0007 'International Tables Vol C Tables 4.2.6.8 and 6.1.1.4'
N N 0.0061 0.0033 'International Tables Vol C Tables 4.2.6.8 and 6.1.1.4'
F F 0.0171 0.0103 'International Tables Vol C Tables 4.2.6.8 and 6.1.1.4'
Cl Cl 0.1484 0.1585 'International Tables Vol C Tables 4.2.6.8 and 6.1.1.4'

loop_
_geom_angle_atom_site_label_1
_geom_angle_atom_site_label_2
_geom_angle_atom_site_label_3
_geom_angle
N5 B1 N1 104.7(3)
N5 B1 N3 104.1(3)
N1 B1 N3 103.9(3)
N5 B1 Cl1 114.4(3)
N1 B1 Cl1 114.9(3)
N3 B1 Cl1 113.6(3)
C4 N1 C1 110.4(3)
C4 N1 B1 124.9(3)
C1 N1 B1 122.3(3)
N6 C1 N1 124.0(4)
N6 C1 C2 128.3(4)
N1 C1 C2 105.8(3)
C3 C2 C1 109.6(4)
C3 C2 C13 128.3(4)
C1 C2 C13 121.5(4)
C2 C3 C4 104.5(4)
C2 C3 C14 129.6(4)
C4 C3 C14 125.6(4)
N2 C4 N1 122.0(4)
N2 C4 C3 127.3(3)
N1 C4 C3 108.3(3)
C5 N2 C4 115.8(3)
C8 N3 C5 112.0(3)
C8 N3 B1 123.7(3)
C5 N3 B1 122.3(3)
N2 C5 N3 124.7(4)
N2 C5 C6 128.2(3)
N3 C5 C6 105.0(3)
C7 C6 C5 109.5(3)
C7 C6 C86 129.1(4)
C5 C6 C86 121.2(4)
C6 C7 C8 105.2(3)
C6 C7 C21 128.4(3)
C8 C7 C21 126.1(3)
N4 C8 N3 122.9(3)
N4 C8 C7 127.5(3)
N3 C8 C7 107.0(3)
C9 N4 C8 115.4(3)
C12 N5 C9 111.9(3)
C12 N5 B1 123.6(3)
C9 N5 B1 122.7(3)
N4 C9 N5 124.1(3)
N4 C9 C10 128.3(3)
N5 C9 C10 105.4(3)
C11 C10 C85 128.4(4)
C11 C10 C9 109.2(3)
C85 C10 C9 122.4(4)
C10 C11 C12 105.3(3)
C10 C11 C28 129.5(4)
C12 C11 C28 125.1(4)
N6 C12 N5 122.4(3)
N6 C12 C11 127.9(4)
N5 C12 C11 107.0(3)
C1 N6 C12 116.1(3)
N7 C13 C2 176.8(7)
C19B C14 C19A 7(2)
C19B C14 C15A 110.6(10)
C19A C14 C15A 114.6(12)
C19B C14 C15B 118.0(9)
C19A C14 C15B 116.1(11)
C15A C14 C15B 44.3(5)
C19B C14 C3 120.8(9)
C19A C14 C3 120.1(10)
C15A C14 C3 120.5(5)
C15B C14 C3 118.9(5)
C18B C17 C18A 8(2)
C18B C17 C16A 109.7(10)
C18A C17 C16A 114.6(11)
C18B C17 C16B 118.8(9)
C18A C17 C16B 116.3(11)
C16A C17 C16B 49.3(5)
C18B C17 C20 121.8(9)
C18A C17 C20 121.2(10)
C16A C17 C20 117.9(5)
C16B C17 C20 117.2(5)
C17 C18A C19A 119.6(18)
C17 C18A H41 120.2
C19A C18A H41 120.2
C14 C19A C18A 120.7(19)
C14 C19A H42 119.6
C18A C19A H42 119.6
F2B C20 F1A 59.2(18)
F2B C20 F3B 119.1(16)
F1A C20 F3B 124.3(10)
F2B C20 F3A 127.3(13)
F1A C20 F3A 116.4(9)
F3B C20 F3A 13.9(11)
F2B C20 F2A 44(2)
F1A C20 F2A 101.7(8)
F3B C20 F2A 87.0(10)
F3A C20 F2A 100.1(7)
F2B C20 C17 114.6(7)
F1A C20 C17 112.9(5)
F3B C20 C17 115.2(9)
F3A C20 C17 114.0(6)
F2A C20 C17 109.9(6)
F2B C20 F1B 100.8(16)
F1A C20 F1B 43.4(9)
F3B C20 F1B 94.9(11)
F3A C20 F1B 82.2(11)
F2A C20 F1B 136.7(10)
C17 C20 F1B 108.2(7)
C26 C21 C22 119.6(4)
C26 C21 C7 119.7(3)
C22 C21 C7 120.6(4)
C23 C22 C21 120.5(4)
C23 C22 H5 119.7
C21 C22 H5 119.7
C22 C23 C24 119.8(4)
C22 C23 H6 120.1
C24 C23 H6 120.1
C25 C24 C23 120.3(4)
C25 C24 C27 121.7(4)
C23 C24 C27 117.9(4)
C24 C25 C26 119.4(4)
C24 C25 H7 120.3
C26 C25 H7 120.3
C21 C26 C25 120.3(4)
C21 C26 H8 119.9
C25 C26 H8 119.9
F6 C27 F5 107.1(3)
F6 C27 F4 106.0(4)
F5 C27 F4 106.0(4)
F6 C27 C24 113.0(4)
F5 C27 C24 113.2(4)
F4 C27 C24 111.0(3)
C29 C28 C33 118.9(4)
C29 C28 C11 121.1(4)
C33 C28 C11 119.9(4)
C30 C29 C28 120.8(5)
C30 C29 H9 119.6
C28 C29 H9 119.6
C29 C30 C31 120.1(4)
C29 C30 H10 119.9
C31 C30 H10 119.9
C30 C31 C32 120.5(4)
C30 C31 C34 118.8(5)
C32 C31 C34 120.7(5)
C31 C32 C33 119.1(5)
C31 C32 H11 120.5
C33 C32 H11 120.5
C32 C33 C28 120.5(4)
C32 C33 H12 119.8
C28 C33 H12 119.8
F7 C34 F9 106.6(5)
F7 C34 F8 105.5(5)
F9 C34 F8 105.9(5)
F7 C34 C31 113.4(5)
F9 C34 C31 113.1(5)
F8 C34 C31 111.7(4)
N12 B2 N8 104.2(3)
N12 B2 N10 104.2(3)
N8 B2 N10 104.2(3)
N12 B2 Cl2 114.7(3)
N8 B2 Cl2 114.0(3)
N10 B2 Cl2 114.4(2)
C38 N8 C35 111.8(3)
C38 N8 B2 123.8(3)
C35 N8 B2 122.4(3)
N13 C35 N8 124.1(3)
N13 C35 C36 128.8(3)
N8 C35 C36 105.3(3)
C37 C36 C47 128.2(3)
C37 C36 C35 109.2(3)
C47 C36 C35 122.5(3)
C36 C37 C48 128.4(3)
C36 C37 C38 105.3(3)
C48 C37 C38 126.1(3)
N9 C38 N8 122.7(3)
N9 C38 C37 128.0(3)
N8 C38 C37 106.9(3)
C39 N9 C38 115.8(3)
C39 N10 C42 111.6(3)
C39 N10 B2 122.9(3)
C42 N10 B2 123.4(3)
N9 C39 N10 123.8(3)
N9 C39 C40 128.3(3)
N10 C39 C40 105.9(3)
C41 C40 C55 128.8(3)
C41 C40 C39 108.8(3)
C55 C40 C39 122.2(3)
C40 C41 C42 105.4(3)
C40 C41 C56 129.3(3)
C42 C41 C56 125.2(3)
N11 C42 N10 122.6(3)
N11 C42 C41 128.4(3)
N10 C42 C41 106.9(3)
C43 N11 C42 116.3(3)
C43 N12 C46 110.6(3)
C43 N12 B2 123.0(3)
C46 N12 B2 124.4(3)
N11 C43 N12 123.3(3)
N11 C43 C44 128.8(3)
N12 C43 C44 105.9(3)
C45 C44 C63 127.9(3)
C45 C44 C43 109.2(3)
C63 C44 C43 121.9(3)
C44 C45 C46 105.2(3)
C44 C45 C64 127.7(3)
C46 C45 C64 126.8(3)
N13 C46 N12 121.7(3)
N13 C46 C45 129.0(3)
N12 C46 C45 107.7(3)
C35 N13 C46 116.4(3)
N14 C47 C36 177.5(4)
C53 C48 C49 119.1(3)
C53 C48 C37 120.4(3)
C49 C48 C37 120.5(3)
C50 C49 C48 120.2(4)
C50 C49 H13 119.9
C48 C49 H13 119.9
C49 C50 C51 120.0(4)
C49 C50 H14 120.0
C51 C50 H14 120.0
C52 C51 C50 120.3(4)
C52 C51 C54 121.6(4)
C50 C51 C54 118.1(4)
C53 C52 C51 120.1(4)
C53 C52 H15 120.0
C51 C52 H15 120.0
C52 C53 C48 120.3(3)
C52 C53 H16 119.9
C48 C53 H16 119.9
F10 C54 F11 106.7(3)
F10 C54 F12 107.3(3)
F11 C54 F12 105.2(3)
F10 C54 C51 113.8(3)
F11 C54 C51 111.8(3)
F12 C54 C51 111.5(3)
N15 C55 C40 177.0(4)
C57 C56 C61 119.3(3)
C57 C56 C41 120.8(3)
C61 C56 C41 119.9(3)
C58 C57 C56 120.3(3)
C58 C57 H17 119.9
C56 C57 H17 119.9
C59 C58 C57 120.0(3)
C59 C58 H18 120.0
C57 C58 H18 120.0
C58 C59 C60 120.5(3)
C58 C59 C62 118.9(3)
C60 C59 C62 120.5(4)
C59 C60 C61 119.5(4)
C59 C60 H19 120.3
C61 C60 H19 120.3
C56 C61 C60 120.4(3)
C56 C61 H20 119.8
C60 C61 H20 119.8
F15 C62 F14 107.0(4)
F15 C62 F13 106.3(3)
F14 C62 F13 105.5(3)
F15 C62 C59 113.3(3)
F14 C62 C59 112.8(3)
F13 C62 C59 111.4(3)
N16 C63 C44 177.8(4)
C69 C64 C65 118.9(3)
C69 C64 C45 121.2(3)
C65 C64 C45 119.9(3)
C66 C65 C64 120.7(4)
C66 C65 H21 119.7
C64 C65 H21 119.7
C67 C66 C65 119.9(4)
C67 C66 H22 120.0
C65 C66 H22 120.0
C68 C67 C66 119.8(3)
C68 C67 C70 120.8(4)
C66 C67 C70 119.4(4)
C67 C68 C69 120.6(4)
C67 C68 H23 119.7
C69 C68 H23 119.7
C64 C69 C68 120.0(4)
C64 C69 H24 120.0
C68 C69 H24 120.0
F16B C70 F18A 123.6(9)
F16B C70 F18B 116.1(12)
F18A C70 F18B 47.8(8)
F16B C70 F17A 31.6(13)
F18A C70 F17A 114.1(11)
F18B C70 F17A 135.8(9)
F16B C70 F16A 65.6(11)
F18A C70 F16A 104.6(9)
F18B C70 F16A 61.7(8)
F17A C70 F16A 96.9(8)
F16B C70 F17B 104.1(11)
F18A C70 F17B 49.2(10)
F18B C70 F17B 97.0(9)
F17A C70 F17B 77.0(8)
F16A C70 F17B 142.6(6)
F16B C70 C67 117.1(9)
F18A C70 C67 118.4(6)
F18B C70 C67 112.0(6)
F17A C70 C67 111.4(7)
F16A C70 C67 108.6(5)
F17B C70 C67 107.8(6)
C72 C71 H25 109.5
C72 C71 H26 109.5
H25 C71 H26 109.5
C72 C71 H27 109.5
H25 C71 H27 109.5
H26 C71 H27 109.5
C73 C72 C77 118.2(4)
C73 C72 C71 121.2(4)
C77 C72 C71 120.6(4)
C74 C73 C72 121.3(4)
C74 C73 H28 119.3
C72 C73 H28 119.3
C75 C74 C73 119.9(4)
C75 C74 H29 120.0
C73 C74 H29 120.0
C74 C75 C76 119.6(4)
C74 C75 H30 120.2
C76 C75 H30 120.2
C75 C76 C77 120.5(4)
C75 C76 H31 119.7
C77 C76 H31 119.7
C76 C77 C72 120.4(4)
C76 C77 H32 119.8
C72 C77 H32 119.8
C79 C78 H33 109.5
C79 C78 H34 109.5
H33 C78 H34 109.5
C79 C78 H35 109.5
H33 C78 H35 109.5
H34 C78 H35 109.5
C84 C79 C80 114.0(4)
C84 C79 C78 114.2(8)
C80 C79 C78 131.6(8)
C81 C80 C79 120.9(5)
C81 C80 H36 119.5
C79 C80 H36 119.5
C82 C81 C80 122.4(5)
C82 C81 H37 118.8
C80 C81 H37 118.8
C81 C82 C83 120.3(6)
C81 C82 H38 119.9
C83 C82 H38 119.9
C82 C83 C84 122.3(7)
C82 C83 H39 118.8
C84 C83 H39 118.8
C83 C84 C79 120.0(6)
C83 C84 H40 120.0
C79 C84 H40 120.0
N17 C85 C10 177.6(5)
N18 C86 C6 174.9(5)
C16A C15A C14 121.0(8)
C16A C15A H43 119.5
C14 C15A H43 119.5
C15A C16A C17 117.4(8)
C15A C16A H44 121.3
C17 C16A H44 121.3
C15B C16B C17 119.0(7)
C15B C16B H45 120.5
C17 C16B H45 120.5
C16B C15B C14 118.6(7)
C16B C15B H46 120.7
C14 C15B H46 120.7
C17 C18B C19B 120.8(15)
C17 C18B H47 119.6
C19B C18B H47 119.6
C14 C19B C18B 120.6(15)
C14 C19B H48 119.7
C18B C19B H48 119.7

loop_
_geom_bond_atom_site_label_1
_geom_bond_atom_site_label_2
_geom_bond_distance
B1 N5 1.489(5)
B1 N1 1.492(5)
B1 N3 1.492(5)
B1 Cl1 1.841(4)
N1 C4 1.357(4)
N1 C1 1.368(5)
C1 N6 1.342(5)
C1 C2 1.431(6)
C2 C3 1.393(6)
C2 C13 1.439(8)
C3 C4 1.451(6)
C3 C14 1.479(5)
C4 N2 1.350(5)
N2 C5 1.339(5)
N3 C8 1.359(5)
N3 C5 1.365(4)
C5 C6 1.441(6)
C6 C7 1.394(5)
C6 C86 1.442(5)
C7 C8 1.459(5)
C7 C21 1.477(5)
C8 N4 1.357(4)
N4 C9 1.341(5)
N5 C12 1.361(5)
N5 C9 1.365(5)
C9 C10 1.445(5)
C10 C11 1.396(6)
C10 C85 1.429(6)
C11 C12 1.464(5)
C11 C28 1.473(5)
C12 N6 1.352(5)
C13 N7 1.139(7)
C14 C19B 1.357(14)
C14 C19A 1.365(16)
C14 C15A 1.409(11)
C14 C15B 1.464(9)
C17 C18B 1.331(13)
C17 C18A 1.361(16)
C17 C16A 1.441(10)
C17 C16B 1.448(9)
C17 C20 1.512(6)
C18A C19A 1.407(16)
C18A H41 0.9500
C19A H42 0.9500
C20 F2B 1.150(13)
C20 F1A 1.215(11)
C20 F3B 1.248(14)
C20 F3A 1.283(10)
C20 F2A 1.474(12)
C20 F1B 1.548(19)
C21 C26 1.386(6)
C21 C22 1.390(5)
C22 C23 1.375(5)
C22 H5 0.9500
C23 C24 1.395(6)
C23 H6 0.9500
C24 C25 1.383(6)
C24 C27 1.493(6)
C25 C26 1.395(6)
C25 H7 0.9500
C26 H8 0.9500
C27 F6 1.328(5)
C27 F5 1.334(5)
C27 F4 1.350(5)
C28 C29 1.387(6)
C28 C33 1.397(6)
C29 C30 1.374(6)
C29 H9 0.9500
C30 C31 1.381(7)
C30 H10 0.9500
C31 C32 1.390(6)
C31 C34 1.500(6)
C32 C33 1.393(6)
C32 H11 0.9500
C33 H12 0.9500
C34 F7 1.305(7)
C34 F9 1.311(7)
C34 F8 1.322(5)
B2 N12 1.486(5)
B2 N8 1.490(5)
B2 N10 1.492(4)
B2 Cl2 1.844(4)
N8 C38 1.355(4)
N8 C35 1.361(4)
C35 N13 1.336(4)
C35 C36 1.443(5)
C36 C37 1.387(5)
C36 C47 1.436(5)
C37 C48 1.462(5)
C37 C38 1.463(5)
C38 N9 1.350(4)
N9 C39 1.347(4)
N10 C39 1.358(4)
N10 C42 1.363(4)
C39 C40 1.445(4)
C40 C41 1.396(5)
C40 C55 1.419(5)
C41 C42 1.465(4)
C41 C56 1.473(5)
C42 N11 1.345(4)
N11 C43 1.341(4)
N12 C43 1.364(4)
N12 C46 1.366(4)
C43 C44 1.439(5)
C44 C45 1.392(5)
C44 C63 1.427(5)
C45 C46 1.451(5)
C45 C64 1.472(5)
C46 N13 1.345(4)
C47 N14 1.141(5)
C48 C53 1.396(5)
C48 C49 1.408(5)
C49 C50 1.374(5)
C49 H13 0.9500
C50 C51 1.392(5)
C50 H14 0.9500
C51 C52 1.383(5)
C51 C54 1.494(5)
C52 C53 1.381(5)
C52 H15 0.9500
C53 H16 0.9500
C54 F10 1.328(5)
C54 F11 1.344(5)
C54 F12 1.345(4)
C55 N15 1.149(4)
C56 C57 1.391(5)
C56 C61 1.394(5)
C57 C58 1.390(5)
C57 H17 0.9500
C58 C59 1.380(5)
C58 H18 0.9500
C59 C60 1.387(5)
C59 C62 1.499(5)
C60 C61 1.394(5)
C60 H19 0.9500
C61 H20 0.9500
C62 F15 1.317(5)
C62 F14 1.321(5)
C62 F13 1.336(4)
C63 N16 1.146(5)
C64 C69 1.385(5)
C64 C65 1.385(5)
C65 C66 1.382(5)
C65 H21 0.9500
C66 C67 1.381(5)
C66 H22 0.9500
C67 C68 1.367(6)
C67 C70 1.506(5)
C68 C69 1.390(5)
C68 H23 0.9500
C69 H24 0.9500
C70 F16B 1.187(14)
C70 F18A 1.194(8)
C70 F18B 1.277(11)
C70 F17A 1.294(12)
C70 F16A 1.437(12)
C70 F17B 1.464(11)
C71 C72 1.511(6)
C71 H25 0.9800
C71 H26 0.9800
C71 H27 0.9800
C72 C73 1.383(5)
C72 C77 1.386(6)
C73 C74 1.380(5)
C73 H28 0.9500
C74 C75 1.370(6)
C74 H29 0.9500
C75 C76 1.379(7)
C75 H30 0.9500
C76 C77 1.380(6)
C76 H31 0.9500
C77 H32 0.9500
C78 C79 1.487(6)
C78 H33 0.9800
C78 H34 0.9800
C78 H35 0.9800
C79 C84 1.415(7)
C79 C80 1.417(8)
C80 C81 1.345(7)
C80 H36 0.9500
C81 C82 1.297(7)
C81 H37 0.9500
C82 C83 1.306(8)
C82 H38 0.9500
C83 C84 1.361(9)
C83 H39 0.9500
C84 H40 0.9500
N17 C85 1.150(5)
N18 C86 1.141(5)
C15A C16A 1.383(11)
C15A H43 0.9500
C16A H44 0.9500
C16B C15B 1.373(10)
C16B H45 0.9500
C15B H46 0.9500
C18B C19B 1.404(14)
C18B H47 0.9500
C19B H48 0.9500

loop_
_geom_torsion_atom_site_label_1
_geom_torsion_atom_site_label_2
_geom_torsion_atom_site_label_3
_geom_torsion_atom_site_label_4
_geom_torsion
N5 B1 N1 C4 -135.0(3)
N3 B1 N1 C4 -26.1(5)
Cl1 B1 N1 C4 98.7(4)
N5 B1 N1 C1 25.6(5)
N3 B1 N1 C1 134.5(4)
Cl1 B1 N1 C1 -100.7(4)
C4 N1 C1 N6 153.6(4)
B1 N1 C1 N6 -9.5(6)
C4 N1 C1 C2 -11.7(5)
B1 N1 C1 C2 -174.8(4)
N6 C1 C2 C3 -157.6(5)
N1 C1 C2 C3 6.8(6)
N6 C1 C2 C13 14.0(9)
N1 C1 C2 C13 178.4(6)
C1 C2 C3 C4 0.2(6)
C13 C2 C3 C4 -170.6(7)
C1 C2 C3 C14 174.3(5)
C13 C2 C3 C14 3.5(11)
C1 N1 C4 N2 -151.6(4)
B1 N1 C4 N2 11.0(6)
C1 N1 C4 C3 12.1(4)
B1 N1 C4 C3 174.7(4)
C2 C3 C4 N2 155.3(4)
C14 C3 C4 N2 -19.1(7)
C2 C3 C4 N1 -7.3(5)
C14 C3 C4 N1 178.3(4)
N1 C4 N2 C5 8.7(5)
C3 C4 N2 C5 -151.7(4)
N5 B1 N3 C8 -27.5(5)
N1 B1 N3 C8 -136.8(4)
Cl1 B1 N3 C8 97.5(4)
N5 B1 N3 C5 134.8(3)
N1 B1 N3 C5 25.5(5)
Cl1 B1 N3 C5 -100.2(4)
C4 N2 C5 N3 -8.7(5)
C4 N2 C5 C6 152.3(4)
C8 N3 C5 N2 153.3(4)
B1 N3 C5 N2 -10.9(6)
C8 N3 C5 C6 -11.3(4)
B1 N3 C5 C6 -175.5(3)
N2 C5 C6 C7 -156.9(4)
N3 C5 C6 C7 6.9(5)
N2 C5 C6 C86 18.6(7)
N3 C5 C6 C86 -177.5(4)
C5 C6 C7 C8 -0.5(5)
C86 C6 C7 C8 -175.5(5)
C5 C6 C7 C21 173.0(4)
C86 C6 C7 C21 -2.0(8)
C5 N3 C8 N4 -151.7(4)
B1 N3 C8 N4 12.2(6)
C5 N3 C8 C7 11.2(4)
B1 N3 C8 C7 175.1(3)
C6 C7 C8 N4 155.7(4)
C21 C7 C8 N4 -18.0(7)
C6 C7 C8 N3 -6.2(5)
C21 C7 C8 N3 -179.9(4)
N3 C8 N4 C9 8.1(5)
C7 C8 N4 C9 -151.3(4)
N1 B1 N5 C12 -27.6(4)
N3 B1 N5 C12 -136.4(3)
Cl1 B1 N5 C12 99.1(4)
N1 B1 N5 C9 136.0(3)
N3 B1 N5 C9 27.2(4)
Cl1 B1 N5 C9 -97.4(4)
C8 N4 C9 N5 -8.2(5)
C8 N4 C9 C10 152.6(4)
C12 N5 C9 N4 153.3(3)
B1 N5 C9 N4 -12.0(5)
C12 N5 C9 C10 -11.2(4)
B1 N5 C9 C10 -176.4(3)
N4 C9 C10 C11 -156.6(4)
N5 C9 C10 C11 6.9(4)
N4 C9 C10 C85 20.6(6)
N5 C9 C10 C85 -175.8(3)
C85 C10 C11 C12 -177.6(4)
C9 C10 C11 C12 -0.6(4)
C85 C10 C11 C28 -0.4(6)
C9 C10 C11 C28 176.6(3)
C9 N5 C12 N6 -152.1(3)
B1 N5 C12 N6 13.0(5)
C9 N5 C12 C11 10.9(4)
B1 N5 C12 C11 176.1(3)
C10 C11 C12 N6 155.8(4)
C28 C11 C12 N6 -21.5(6)
C10 C11 C12 N5 -6.0(4)
C28 C11 C12 N5 176.6(3)
N1 C1 N6 C12 -9.6(6)
C2 C1 N6 C12 152.3(5)
N5 C12 N6 C1 7.9(6)
C11 C12 N6 C1 -151.4(4)
C3 C2 C13 N7 135(17)
C1 C2 C13 N7 -35(18)
C2 C3 C14 C19B 169.0(13)
C4 C3 C14 C19B -18.1(14)
C2 C3 C14 C19A 160.6(16)
C4 C3 C14 C19A -26.5(17)
C2 C3 C14 C15A -45.2(10)
C4 C3 C14 C15A 127.8(7)
C2 C3 C14 C15B 6.3(9)
C4 C3 C14 C15B 179.3(6)
C18B C17 C18A C19A -83(12)
C16A C17 C18A C19A -28(3)
C16B C17 C18A C19A 27(3)
C20 C17 C18A C19A -179.8(18)
C19B C14 C19A C18A 84(14)
C15A C14 C19A C18A 26(3)
C15B C14 C19A C18A -23(3)
C3 C14 C19A C18A -178.2(18)
C17 C18A C19A C14 -1(4)
C18B C17 C20 F2B 136(3)
C18A C17 C20 F2B 145(3)
C16A C17 C20 F2B -5(3)
C16B C17 C20 F2B -62(3)
C18B C17 C20 F1A -159.2(16)
C18A C17 C20 F1A -149.6(19)
C16A C17 C20 F1A 59.8(14)
C16B C17 C20 F1A 3.7(14)
C18B C17 C20 F3B -8.2(18)
C18A C17 C20 F3B 1(2)
C16A C17 C20 F3B -149.2(13)
C16B C17 C20 F3B 154.7(12)
C18B C17 C20 F3A -23.4(16)
C18A C17 C20 F3A -13.8(19)
C16A C17 C20 F3A -164.4(10)
C16B C17 C20 F3A 139.5(10)
C18B C17 C20 F2A 88.0(13)
C18A C17 C20 F2A 97.7(16)
C16A C17 C20 F2A -52.9(9)
C16B C17 C20 F2A -109.0(8)
C18B C17 C20 F1B -112.9(19)
C18A C17 C20 F1B -103(2)
C16A C17 C20 F1B 106.1(16)
C16B C17 C20 F1B 50.0(16)
C6 C7 C21 C26 146.5(4)
C8 C7 C21 C26 -41.3(6)
C6 C7 C21 C22 -33.1(7)
C8 C7 C21 C22 139.1(4)
C26 C21 C22 C23 -0.9(6)
C7 C21 C22 C23 178.7(4)
C21 C22 C23 C24 -0.5(6)
C22 C23 C24 C25 1.4(6)
C22 C23 C24 C27 -176.6(4)
C23 C24 C25 C26 -0.8(6)
C27 C24 C25 C26 177.1(4)
C22 C21 C26 C25 1.5(6)
C7 C21 C26 C25 -178.1(4)
C24 C25 C26 C21 -0.6(6)
C25 C24 C27 F6 127.4(4)
C23 C24 C27 F6 -54.7(5)
C25 C24 C27 F5 5.4(6)
C23 C24 C27 F5 -176.7(3)
C25 C24 C27 F4 -113.7(4)
C23 C24 C27 F4 64.2(5)
C10 C11 C28 C29 -14.4(6)
C12 C11 C28 C29 162.3(4)
C10 C11 C28 C33 163.0(4)
C12 C11 C28 C33 -20.2(5)
C33 C28 C29 C30 -3.3(6)
C11 C28 C29 C30 174.2(4)
C28 C29 C30 C31 1.1(6)
C29 C30 C31 C32 1.3(6)
C29 C30 C31 C34 -176.9(4)
C30 C31 C32 C33 -1.4(6)
C34 C31 C32 C33 176.8(4)
C31 C32 C33 C28 -0.8(6)
C29 C28 C33 C32 3.1(6)
C11 C28 C33 C32 -174.4(4)
C30 C31 C34 F7 -54.6(6)
C32 C31 C34 F7 127.2(6)
C30 C31 C34 F9 -176.1(5)
C32 C31 C34 F9 5.7(7)
C30 C31 C34 F8 64.5(6)
C32 C31 C34 F8 -113.7(5)
N12 B2 N8 C38 -136.3(3)
N10 B2 N8 C38 -27.3(4)
Cl2 B2 N8 C38 98.0(3)
N12 B2 N8 C35 26.6(4)
N10 B2 N8 C35 135.5(3)
Cl2 B2 N8 C35 -99.1(3)
C38 N8 C35 N13 153.3(3)
B2 N8 C35 N13 -11.3(5)
C38 N8 C35 C36 -12.2(4)
B2 N8 C35 C36 -176.9(3)
N13 C35 C36 C37 -157.0(3)
N8 C35 C36 C37 7.6(4)
N13 C35 C36 C47 20.3(6)
N8 C35 C36 C47 -175.1(3)
C47 C36 C37 C48 -3.2(6)
C35 C36 C37 C48 173.9(3)
C47 C36 C37 C38 -177.8(4)
C35 C36 C37 C38 -0.7(4)
C35 N8 C38 N9 -151.8(3)
B2 N8 C38 N9 12.6(5)
C35 N8 C38 C37 12.0(4)
B2 N8 C38 C37 176.4(3)
C36 C37 C38 N9 156.1(3)
C48 C37 C38 N9 -18.7(6)
C36 C37 C38 N8 -6.5(4)
C48 C37 C38 N8 178.7(3)
N8 C38 N9 C39 7.9(5)
C37 C38 N9 C39 -152.2(3)
N12 B2 N10 C39 135.0(3)
N8 B2 N10 C39 26.1(4)
Cl2 B2 N10 C39 -99.1(3)
N12 B2 N10 C42 -27.2(4)
N8 B2 N10 C42 -136.1(3)
Cl2 B2 N10 C42 98.8(3)
C38 N9 C39 N10 -8.9(4)
C38 N9 C39 C40 152.8(3)
C42 N10 C39 N9 153.5(3)
B2 N10 C39 N9 -10.5(5)
C42 N10 C39 C40 -11.7(3)
B2 N10 C39 C40 -175.7(3)
N9 C39 C40 C41 -157.6(3)
N10 C39 C40 C41 6.7(3)
N9 C39 C40 C55 19.0(5)
N10 C39 C40 C55 -176.7(3)
C55 C40 C41 C42 -176.0(3)
C39 C40 C41 C42 0.2(3)
C55 C40 C41 C56 0.7(6)
C39 C40 C41 C56 176.9(3)
C39 N10 C42 N11 -152.8(3)
B2 N10 C42 N11 11.1(5)
C39 N10 C42 C41 11.9(3)
B2 N10 C42 C41 175.9(3)
C40 C41 C42 N11 156.5(3)
C56 C41 C42 N11 -20.4(5)
C40 C41 C42 N10 -7.1(3)
C56 C41 C42 N10 176.0(3)
N10 C42 N11 C43 9.8(4)
C41 C42 N11 C43 -151.5(3)
N8 B2 N12 C43 136.0(3)
N10 B2 N12 C43 27.1(4)
Cl2 B2 N12 C43 -98.7(3)
N8 B2 N12 C46 -26.5(4)
N10 B2 N12 C46 -135.4(3)
Cl2 B2 N12 C46 98.8(3)
C42 N11 C43 N12 -9.8(5)
C42 N11 C43 C44 151.6(3)
C46 N12 C43 N11 153.4(3)
B2 N12 C43 N11 -11.1(5)
C46 N12 C43 C44 -11.6(4)
B2 N12 C43 C44 -176.2(3)
N11 C43 C44 C45 -157.6(3)
N12 C43 C44 C45 6.3(4)
N11 C43 C44 C63 11.5(6)
N12 C43 C44 C63 175.5(3)
C63 C44 C45 C46 -167.4(4)
C43 C44 C45 C46 0.9(4)
C63 C44 C45 C64 6.8(6)
C43 C44 C45 C64 175.2(3)
C43 N12 C46 N13 -154.0(3)
B2 N12 C46 N13 10.3(5)
C43 N12 C46 C45 12.4(4)
B2 N12 C46 C45 176.7(3)
C44 C45 C46 N13 157.2(3)
C64 C45 C46 N13 -17.1(6)
C44 C45 C46 N12 -7.9(4)
C64 C45 C46 N12 177.8(3)
N8 C35 N13 C46 -9.4(5)
C36 C35 N13 C46 152.6(3)
N12 C46 N13 C35 10.0(5)
C45 C46 N13 C35 -153.3(3)
C37 C36 C47 N14 179(100)
C35 C36 C47 N14 3(12)
C36 C37 C48 C53 147.3(4)
C38 C37 C48 C53 -39.2(5)
C36 C37 C48 C49 -32.0(5)
C38 C37 C48 C49 141.5(4)
C53 C48 C49 C50 -0.8(5)
C37 C48 C49 C50 178.5(3)
C48 C49 C50 C51 -0.6(5)
C49 C50 C51 C52 1.4(5)
C49 C50 C51 C54 -177.9(3)
C50 C51 C52 C53 -0.6(5)
C54 C51 C52 C53 178.6(3)
C51 C52 C53 C48 -0.9(5)
C49 C48 C53 C52 1.6(5)
C37 C48 C53 C52 -177.7(3)
C52 C51 C54 F10 5.1(5)
C50 C51 C54 F10 -175.6(3)
C52 C51 C54 F11 126.1(4)
C50 C51 C54 F11 -54.6(4)
C52 C51 C54 F12 -116.4(4)
C50 C51 C54 F12 62.8(5)
C41 C40 C55 N15 -145(7)
C39 C40 C55 N15 39(8)
C40 C41 C56 C57 -15.4(5)
C42 C41 C56 C57 160.8(3)
C40 C41 C56 C61 162.1(3)
C42 C41 C56 C61 -21.8(5)
C61 C56 C57 C58 -2.5(5)
C41 C56 C57 C58 175.0(3)
C56 C57 C58 C59 0.9(5)
C57 C58 C59 C60 0.5(5)
C57 C58 C59 C62 -177.2(3)
C58 C59 C60 C61 -0.2(5)
C62 C59 C60 C61 177.4(3)
C57 C56 C61 C60 2.7(5)
C41 C56 C61 C60 -174.8(3)
C59 C60 C61 C56 -1.4(5)
C58 C59 C62 F15 -169.4(4)
C60 C59 C62 F15 13.0(5)
C58 C59 C62 F14 -47.6(5)
C60 C59 C62 F14 134.7(4)
C58 C59 C62 F13 70.8(5)
C60 C59 C62 F13 -106.8(4)
C45 C44 C63 N16 122(11)
C43 C44 C63 N16 -45(11)
C44 C45 C64 C69 -151.0(4)
C46 C45 C64 C69 22.0(6)
C44 C45 C64 C65 29.4(6)
C46 C45 C64 C65 -157.5(4)
C69 C64 C65 C66 3.5(6)
C45 C64 C65 C66 -177.0(3)
C64 C65 C66 C67 -0.2(6)
C65 C66 C67 C68 -2.6(6)
C65 C66 C67 C70 176.0(4)
C66 C67 C68 C69 2.1(7)
C70 C67 C68 C69 -176.5(4)
C65 C64 C69 C68 -3.9(6)
C45 C64 C69 C68 176.5(4)
C67 C68 C69 C64 1.2(7)
C68 C67 C70 F16B 161.4(16)
C66 C67 C70 F16B -17.2(17)
C68 C67 C70 F18A -8.1(18)
C66 C67 C70 F18A 173.3(17)
C68 C67 C70 F18B -60.9(15)
C66 C67 C70 F18B 120.5(14)
C68 C67 C70 F17A 127.2(9)
C66 C67 C70 F17A -51.3(10)
C68 C67 C70 F16A -127.1(10)
C66 C67 C70 F16A 54.3(11)
C68 C67 C70 F17B 44.6(9)
C66 C67 C70 F17B -134.0(8)
C77 C72 C73 C74 0.5(6)
C71 C72 C73 C74 -179.0(4)
C72 C73 C74 C75 0.0(6)
C73 C74 C75 C76 -0.5(6)
C74 C75 C76 C77 0.6(6)
C75 C76 C77 C72 -0.1(7)
C73 C72 C77 C76 -0.4(6)
C71 C72 C77 C76 179.1(4)
C84 C79 C80 C81 0.7(8)
C78 C79 C80 C81 176.1(6)
C79 C80 C81 C82 1.3(8)
C80 C81 C82 C83 -3.2(10)
C81 C82 C83 C84 2.8(13)
C82 C83 C84 C79 -0.7(13)
C80 C79 C84 C83 -1.0(10)
C78 C79 C84 C83 -177.2(7)
C11 C10 C85 N17 -139(10)
C9 C10 C85 N17 44(10)
C7 C6 C86 N18 167(6)
C5 C6 C86 N18 -8(7)
C19B C14 C15A C16A -27.8(15)
C19A C14 C15A C16A -21.3(16)
C15B C14 C15A C16A 81.6(10)
C3 C14 C15A C16A -176.9(8)
C14 C15A C16A C17 -7.6(13)
C18B C17 C16A C15A 39.6(13)
C18A C17 C16A C15A 32.4(19)
C16B C17 C16A C15A -72.0(9)
C20 C17 C16A C15A -175.1(8)
C18B C17 C16B C15B -18.9(16)
C18A C17 C16B C15B -27.7(16)
C16A C17 C16B C15B 73.1(9)
C20 C17 C16B C15B 177.7(7)
C17 C16B C15B C14 3.5(11)
C19B C14 C15B C16B 13.7(14)
C19A C14 C15B C16B 21.6(18)
C15A C14 C15B C16B -77.8(9)
C3 C14 C15B C16B 176.9(7)
C18A C17 C18B C19B 91(12)
C16A C17 C18B C19B -37(2)
C16B C17 C18B C19B 17(2)
C20 C17 C18B C19B 179.5(13)
C19A C14 C19B C18B -93(14)
C15A C14 C19B C18B 32(2)
C15B C14 C19B C18B -16(2)
C3 C14 C19B C18B -179.2(13)
C17 C18B C19B C14 1(3)
